data_1572869
loop_
_publ_author_name
'Hendi, Zohreh'
'Pradhan, Renuka'
'Rachuy, Katharina'
'Mahmoudi, Soheil'
'Pandey, Madhusudan K.'
'Kushvaha, Saroj Kumar'
'Herbst-Irmer, Regine'
'Lourderaj, Upakarasamy'
'Stalke, Dietmar'
'Roesky, Herbert W.'

_publ_section_title
;
 Phosphasilene mediated CO activation and deoxygenative homo coupling of
 CO molecules in reactions with metal carbonyls.
;
_journal_issue 45
_journal_name_full 'Chemical science'
_journal_page_first 18888
_journal_page_last 18895
_journal_paper_doi 10.1039/d4sc05491a
_journal_volume 15
_journal_year 2024
_chemical_formula_moiety 'C60 H90 N2 O5 P2 Si2 W, 5(C6 H6)'
_chemical_formula_sum 'C90 H120 N2 O5 P2 Si2 W'
_chemical_formula_weight 1611.84
_space_group_crystal_system orthorhombic
_space_group_IT_number 19
_space_group_name_Hall 'P 2ac 2ab'
_space_group_name_H-M_alt 'P 21 21 21'
_atom_sites_solution_hydrogens geom
_audit_creation_method SHELXL-2019/1
_audit_update_record
;
2024-07-11 deposited with the CCDC.	2024-10-09 downloaded from the CCDC.
;
_cell_angle_alpha 90
_cell_angle_beta 90
_cell_angle_gamma 90
_cell_formula_units_Z 4
_cell_length_a 14.772(2)
_cell_length_b 18.812(2)
_cell_length_c 31.181(4)
_cell_measurement_reflns_used 9460
_cell_measurement_temperature 100(2)
_cell_measurement_theta_max 28.3435
_cell_measurement_theta_min 2.186
_cell_volume 8664.9(19)
_computing_structure_refinement 'SHELXL-2019/1 (Sheldrick, 2019)'
_diffrn_ambient_temperature 100(2)
_diffrn_detector_type 'Bruker Photon III C7 CMOS'
_diffrn_measured_fraction_theta_full 0.999
_diffrn_measured_fraction_theta_max 0.997
_diffrn_measurement_device_type 'Bruker Smart APEX II Quazar'
_diffrn_measurement_method '\f and \w scans'
_diffrn_radiation_type MoK\a
_diffrn_radiation_wavelength 0.71073
_diffrn_reflns_av_R_equivalents 0.0357
_diffrn_reflns_av_unetI/netI 0.0283
_diffrn_reflns_Laue_measured_fraction_full 0.999
_diffrn_reflns_Laue_measured_fraction_max 0.997
_diffrn_reflns_limit_h_max 19
_diffrn_reflns_limit_h_min -19
_diffrn_reflns_limit_k_max 25
_diffrn_reflns_limit_k_min -25
_diffrn_reflns_limit_l_max 41
_diffrn_reflns_limit_l_min -41
_diffrn_reflns_number 205991
_diffrn_reflns_point_group_measured_fraction_full 0.993
_diffrn_reflns_point_group_measured_fraction_max 0.991
_diffrn_reflns_theta_full 25.242
_diffrn_reflns_theta_max 28.341
_diffrn_reflns_theta_min 1.264
_diffrn_source 'Incoatec Microsource'
_exptl_absorpt_coefficient_mu 1.447
_exptl_absorpt_correction_T_max 0.4311
_exptl_absorpt_correction_T_min 0.343
_exptl_absorpt_correction_type multi-scan
_exptl_absorpt_process_details SADABS-2016/2
_exptl_crystal_colour brown
_exptl_crystal_density_diffrn 1.236
_exptl_crystal_description block
_exptl_crystal_F_000 3384
_exptl_crystal_size_max 0.61
_exptl_crystal_size_mid 0.23
_exptl_crystal_size_min 0.22
_refine_diff_density_max 1.692
_refine_diff_density_min -0.700
_refine_diff_density_rms 0.064
_refine_ls_abs_structure_details
;
 Flack x determined using 9255 quotients [(I+)-(I-)]/[(I+)+(I-)]
 (Parsons, Flack and Wagner, Acta Cryst. B69 (2013) 249-259).
;
_refine_ls_abs_structure_Flack 0.0057(11)
_refine_ls_extinction_method none
_refine_ls_goodness_of_fit_ref 1.078
_refine_ls_hydrogen_treatment constr
_refine_ls_matrix_type full
_refine_ls_number_parameters 1259
_refine_ls_number_reflns 21441
_refine_ls_number_restraints 5608
_refine_ls_restrained_S_all 1.063
_refine_ls_R_factor_all 0.0217
_refine_ls_R_factor_gt 0.0207
_refine_ls_shift/su_max 0.005
_refine_ls_shift/su_mean 0.000
_refine_ls_structure_factor_coef Fsqd
_refine_ls_weighting_details 'w=1/[\s^2^(Fo^2^)+(0.0247P)^2^+1.9356P] where P=(Fo^2^+2Fc^2^)/3'
_refine_ls_weighting_scheme calc
_refine_ls_wR_factor_gt 0.0500
_refine_ls_wR_factor_ref 0.0504
_reflns_Friedel_coverage 0.835
_reflns_Friedel_fraction_full 0.985
_reflns_Friedel_fraction_max 0.985
_reflns_number_gt 20928
_reflns_number_total 21441
_reflns_threshold_expression 'I > 2\s(I)'
_cod_data_source_file d4sc05491a2.cif
_cod_data_source_block 4
_cod_depositor_comments 'Adding full bibliography for 1572866--1572869.cif.'
_cod_database_code 1572869
_shelx_shelxl_version_number 2019/1
_shelx_space_group_comment
;
The symmetry employed for this shelxl refinement is uniquely defined
by the following loop, which should always be used as a source of
symmetry information in preference to the above space-group names.
They are only intended as comments.
;

loop_
_space_group_symop_operation_xyz
'x, y, z'
'-x+1/2, -y, z+1/2'
'-x, y+1/2, -z+1/2'
'x+1/2, -y+1/2, -z'

loop_
_atom_site_label
_atom_site_type_symbol
_atom_site_fract_x
_atom_site_fract_y
_atom_site_fract_z
_atom_site_U_iso_or_equiv
_atom_site_adp_type
_atom_site_occupancy
_atom_site_site_symmetry_order
_atom_site_calc_flag
_atom_site_refinement_flags_posn
_atom_site_refinement_flags_adp
_atom_site_refinement_flags_occupancy
_atom_site_disorder_assembly
_atom_site_disorder_group
W1 W 0.30459(2) 0.33630(2) 0.75778(2) 0.01274(3) Uani 1 1 d . . . . .
P2 P 0.47692(4) 0.34462(4) 0.66958(2) 0.01555(14) Uani 1 1 d . . . . .
C7 C 0.38099(15) 0.33959(17) 0.63004(8) 0.0148(5) Uani 1 1 d . . . . .
C8 C 0.33764(19) 0.40244(15) 0.61444(9) 0.0153(5) Uani 1 1 d . . . . .
C9 C 0.25740(19) 0.39494(16) 0.59088(9) 0.0190(6) Uani 1 1 d D . . . .
H9 H 0.226658 0.436765 0.581957 0.023 Uiso 1 1 calc R U . . .
C10 C 0.22054(17) 0.32955(17) 0.57990(8) 0.0193(5) Uani 1 1 d D . . . .
C11 C 0.27080(19) 0.27012(16) 0.59017(9) 0.0197(6) Uani 1 1 d D . . . .
H11 H 0.249529 0.225078 0.580782 0.024 Uiso 1 1 calc R U . . .
C12 C 0.35135(19) 0.27263(15) 0.61366(9) 0.0164(5) Uani 1 1 d . . . . .
C13 C 0.3769(2) 0.47816(16) 0.61947(10) 0.0192(6) Uani 1 1 d . . . . .
C14 C 0.4760(2) 0.47984(17) 0.60471(11) 0.0280(7) Uani 1 1 d . . . . .
H14A H 0.499587 0.528352 0.607288 0.042 Uiso 1 1 calc R U . . .
H14B H 0.479753 0.464452 0.574737 0.042 Uiso 1 1 calc R U . . .
H14C H 0.512015 0.447792 0.622690 0.042 Uiso 1 1 calc R U . . .
C15 C 0.3674(2) 0.50512(17) 0.66586(10) 0.0277(7) Uani 1 1 d . . . . .
H15A H 0.394344 0.552551 0.668227 0.041 Uiso 1 1 calc R U . . .
H15B H 0.398582 0.472433 0.685365 0.041 Uiso 1 1 calc R U . . .
H15C H 0.303108 0.507532 0.673537 0.041 Uiso 1 1 calc R U . . .
C16 C 0.3269(2) 0.53247(16) 0.59100(10) 0.0275(7) Uani 1 1 d . . . . .
H16A H 0.356492 0.578918 0.593369 0.041 Uiso 1 1 calc R U . . .
H16B H 0.263810 0.536458 0.600442 0.041 Uiso 1 1 calc R U . . .
H16C H 0.328544 0.516537 0.561082 0.041 Uiso 1 1 calc R U . . .
C17A C 0.1315(4) 0.3239(4) 0.5542(2) 0.0220(13) Uani 0.729(12) 1 d D U P A 1
C18A C 0.0564(4) 0.3521(5) 0.5836(2) 0.0428(18) Uani 0.729(12) 1 d D U P A 1
H18A H 0.070329 0.401035 0.592086 0.064 Uiso 0.729(12) 1 calc R U P A 1
H18B H -0.001553 0.351066 0.568303 0.064 Uiso 0.729(12) 1 calc R U P A 1
H18C H 0.052309 0.322134 0.609271 0.064 Uiso 0.729(12) 1 calc R U P A 1
C19A C 0.1077(4) 0.2478(3) 0.5417(2) 0.0367(15) Uani 0.729(12) 1 d D U P A 1
H19A H 0.154882 0.228667 0.522828 0.055 Uiso 0.729(12) 1 calc R U P A 1
H19B H 0.103343 0.218394 0.567545 0.055 Uiso 0.729(12) 1 calc R U P A 1
H19C H 0.049481 0.247326 0.526577 0.055 Uiso 0.729(12) 1 calc R U P A 1
C20A C 0.1355(6) 0.3702(4) 0.5137(2) 0.0235(13) Uani 0.729(12) 1 d D U P A 1
H20A H 0.150768 0.419114 0.521593 0.035 Uiso 0.729(12) 1 calc R U P A 1
H20B H 0.181731 0.351450 0.494162 0.035 Uiso 0.729(12) 1 calc R U P A 1
H20C H 0.076412 0.369448 0.499336 0.035 Uiso 0.729(12) 1 calc R U P A 1
C17B C 0.1211(11) 0.3298(10) 0.5623(6) 0.025(4) Uani 0.271(12) 1 d D U P A 2
C18B C 0.0595(13) 0.3856(12) 0.5839(7) 0.0428(18) Uani 0.271(12) 1 d D U P A 2
H18D H 0.087147 0.432710 0.581278 0.064 Uiso 0.271(12) 1 calc R U P A 2
H18E H 0.000174 0.385632 0.569889 0.064 Uiso 0.271(12) 1 calc R U P A 2
H18F H 0.052157 0.373733 0.614343 0.064 Uiso 0.271(12) 1 calc R U P A 2
C19B C 0.0779(11) 0.2572(8) 0.5666(8) 0.052(4) Uani 0.271(12) 1 d D U P A 2
H19D H 0.073918 0.244281 0.596993 0.079 Uiso 0.271(12) 1 calc R U P A 2
H19E H 0.017019 0.258238 0.554137 0.079 Uiso 0.271(12) 1 calc R U P A 2
H19F H 0.114841 0.221958 0.551420 0.079 Uiso 0.271(12) 1 calc R U P A 2
C20B C 0.1267(19) 0.3489(14) 0.5149(6) 0.044(5) Uani 0.271(12) 1 d D U P A 2
H20D H 0.154569 0.395913 0.511721 0.066 Uiso 0.271(12) 1 calc R U P A 2
H20E H 0.163487 0.313444 0.499857 0.066 Uiso 0.271(12) 1 calc R U P A 2
H20F H 0.065665 0.349724 0.502574 0.066 Uiso 0.271(12) 1 calc R U P A 2
C21 C 0.4050(2) 0.20232(15) 0.61850(10) 0.0225(6) Uani 1 1 d . . . . .
C22 C 0.3696(3) 0.14327(17) 0.58875(11) 0.0325(8) Uani 1 1 d . . . . .
H22A H 0.409535 0.101783 0.590714 0.049 Uiso 1 1 calc R U . . .
H22B H 0.368585 0.160613 0.559122 0.049 Uiso 1 1 calc R U . . .
H22C H 0.308248 0.129803 0.597483 0.049 Uiso 1 1 calc R U . . .
C23 C 0.5041(2) 0.21308(19) 0.60536(12) 0.0341(8) Uani 1 1 d . . . . .
H23A H 0.535670 0.167268 0.605918 0.051 Uiso 1 1 calc R U . . .
H23B H 0.533351 0.245918 0.625447 0.051 Uiso 1 1 calc R U . . .
H23C H 0.506642 0.232933 0.576328 0.051 Uiso 1 1 calc R U . . .
C24 C 0.3966(3) 0.17359(18) 0.66441(11) 0.0335(8) Uani 1 1 d . . . . .
H24A H 0.432183 0.129881 0.667161 0.050 Uiso 1 1 calc R U . . .
H24B H 0.332872 0.163363 0.670698 0.050 Uiso 1 1 calc R U . . .
H24C H 0.419238 0.209187 0.684689 0.050 Uiso 1 1 calc R U . . .
P1 P 0.39953(4) 0.33927(4) 0.82387(2) 0.01296(12) Uani 1 1 d D . . . .
C25 C 0.37990(16) 0.34134(16) 0.88254(8) 0.0145(5) Uani 1 1 d . . . . .
C26 C 0.37928(19) 0.27674(15) 0.90697(10) 0.0177(6) Uani 1 1 d . . . . .
C27 C 0.39118(19) 0.28187(16) 0.95137(9) 0.0197(6) Uani 1 1 d . . . . .
H27 H 0.393835 0.239217 0.967633 0.024 Uiso 1 1 calc R U . . .
C28 C 0.39929(18) 0.34610(16) 0.97284(8) 0.0193(6) Uani 1 1 d . . . . .
C29 C 0.3857(2) 0.40725(16) 0.94923(10) 0.0195(6) Uani 1 1 d . . . . .
H29 H 0.383659 0.451379 0.964015 0.023 Uiso 1 1 calc R U . . .
C30 C 0.37480(19) 0.40762(15) 0.90459(9) 0.0162(6) Uani 1 1 d . . . . .
C31 C 0.3573(2) 0.20213(15) 0.88802(10) 0.0209(6) Uani 1 1 d . . . . .
C32 C 0.3542(3) 0.14416(16) 0.92310(11) 0.0306(8) Uani 1 1 d . . . . .
H32A H 0.338032 0.098471 0.910102 0.046 Uiso 1 1 calc R U . . .
H32B H 0.308919 0.156976 0.944714 0.046 Uiso 1 1 calc R U . . .
H32C H 0.413803 0.140263 0.936745 0.046 Uiso 1 1 calc R U . . .
C33 C 0.4255(2) 0.17596(16) 0.85429(10) 0.0264(7) Uani 1 1 d . . . . .
H33A H 0.413139 0.126040 0.847468 0.040 Uiso 1 1 calc R U . . .
H33B H 0.487099 0.180402 0.865655 0.040 Uiso 1 1 calc R U . . .
H33C H 0.419739 0.204740 0.828236 0.040 Uiso 1 1 calc R U . . .
C34 C 0.2620(2) 0.20501(17) 0.86841(11) 0.0259(7) Uani 1 1 d . . . . .
H34A H 0.246729 0.158472 0.856285 0.039 Uiso 1 1 calc R U . . .
H34B H 0.260459 0.241016 0.845714 0.039 Uiso 1 1 calc R U . . .
H34C H 0.218040 0.217371 0.890734 0.039 Uiso 1 1 calc R U . . .
C35 C 0.4209(2) 0.34742(16) 1.02097(9) 0.0249(6) Uani 1 1 d . . . . .
C36 C 0.5157(3) 0.3172(2) 1.02759(11) 0.0444(10) Uani 1 1 d . . . . .
H36A H 0.529912 0.316569 1.058290 0.067 Uiso 1 1 calc R U . . .
H36B H 0.559889 0.347052 1.012527 0.067 Uiso 1 1 calc R U . . .
H36C H 0.518313 0.268733 1.016206 0.067 Uiso 1 1 calc R U . . .
C37 C 0.3518(3) 0.3027(2) 1.04560(12) 0.0471(11) Uani 1 1 d . . . . .
H37A H 0.367077 0.302883 1.076187 0.071 Uiso 1 1 calc R U . . .
H37B H 0.352877 0.253794 1.034814 0.071 Uiso 1 1 calc R U . . .
H37C H 0.291215 0.322834 1.041580 0.071 Uiso 1 1 calc R U . . .
C38 C 0.4186(3) 0.42271(19) 1.03928(10) 0.0341(8) Uani 1 1 d . . . . .
H38A H 0.433709 0.421290 1.069868 0.051 Uiso 1 1 calc R U . . .
H38B H 0.357854 0.442734 1.035584 0.051 Uiso 1 1 calc R U . . .
H38C H 0.462733 0.452407 1.024123 0.051 Uiso 1 1 calc R U . . .
C39 C 0.3510(2) 0.47995(15) 0.88330(9) 0.0178(6) Uani 1 1 d . . . . .
C40 C 0.3452(2) 0.54096(16) 0.91632(10) 0.0244(6) Uani 1 1 d . . . . .
H40A H 0.324681 0.584437 0.901991 0.037 Uiso 1 1 calc R U . . .
H40B H 0.405056 0.549029 0.928970 0.037 Uiso 1 1 calc R U . . .
H40C H 0.302176 0.528147 0.938965 0.037 Uiso 1 1 calc R U . . .
C41 C 0.2560(2) 0.47339(16) 0.86335(10) 0.0204(6) Uani 1 1 d . . . . .
H41A H 0.240471 0.517842 0.848712 0.031 Uiso 1 1 calc R U . . .
H41B H 0.211606 0.463957 0.885998 0.031 Uiso 1 1 calc R U . . .
H41C H 0.255514 0.434198 0.842649 0.031 Uiso 1 1 calc R U . . .
C42 C 0.4206(2) 0.50398(16) 0.84965(10) 0.0227(6) Uani 1 1 d . . . . .
H42A H 0.409692 0.553858 0.842203 0.034 Uiso 1 1 calc R U . . .
H42B H 0.414690 0.474481 0.823896 0.034 Uiso 1 1 calc R U . . .
H42C H 0.481794 0.498910 0.861396 0.034 Uiso 1 1 calc R U . . .
Si1 Si 0.53728(4) 0.33989(4) 0.75550(2) 0.01283(12) Uani 1 1 d D . . . .
N2 N 0.63387(14) 0.28239(11) 0.74492(8) 0.0163(4) Uani 1 1 d . . . . .
C43 C 0.65568(18) 0.20517(13) 0.74447(10) 0.0173(5) Uani 1 1 d . . . . .
C44 C 0.56883(19) 0.16739(16) 0.75607(14) 0.0370(8) Uani 1 1 d . . . . .
H44A H 0.577937 0.115894 0.754076 0.055 Uiso 1 1 calc R U . . .
H44B H 0.520795 0.181831 0.736221 0.055 Uiso 1 1 calc R U . . .
H44C H 0.551418 0.179933 0.785439 0.055 Uiso 1 1 calc R U . . .
C45 C 0.6873(4) 0.18179(17) 0.70022(12) 0.0439(10) Uani 1 1 d . . . . .
H45A H 0.695975 0.130138 0.699988 0.066 Uiso 1 1 calc R U . . .
H45B H 0.744715 0.205311 0.693350 0.066 Uiso 1 1 calc R U . . .
H45C H 0.641666 0.194851 0.678825 0.066 Uiso 1 1 calc R U . . .
C46 C 0.7273(3) 0.18748(18) 0.77726(13) 0.0374(9) Uani 1 1 d . . . . .
H46A H 0.738270 0.136101 0.777263 0.056 Uiso 1 1 calc R U . . .
H46B H 0.706708 0.202377 0.805754 0.056 Uiso 1 1 calc R U . . .
H46C H 0.783517 0.212472 0.770075 0.056 Uiso 1 1 calc R U . . .
C47 C 0.68740(16) 0.33919(14) 0.73881(8) 0.0153(4) Uani 1 1 d . . . . .
C48 C 0.78264(15) 0.33826(16) 0.72416(9) 0.0170(5) Uani 1 1 d . . . . .
C49 C 0.85408(18) 0.34201(18) 0.75294(10) 0.0291(7) Uani 1 1 d . . . . .
H49 H 0.842926 0.345914 0.782849 0.035 Uiso 1 1 calc R U . . .
C50 C 0.94229(19) 0.3400(2) 0.73737(12) 0.0383(8) Uani 1 1 d . . . . .
H50 H 0.991564 0.342343 0.756897 0.046 Uiso 1 1 calc R U . . .
C51 C 0.9590(2) 0.3346(2) 0.69456(12) 0.0399(8) Uani 1 1 d . . . . .
H51 H 1.019678 0.333142 0.684449 0.048 Uiso 1 1 calc R U . . .
C52 C 0.8878(2) 0.3312(2) 0.66571(11) 0.0353(8) Uani 1 1 d . . . . .
H52 H 0.899600 0.327663 0.635832 0.042 Uiso 1 1 calc R U . . .
C53 C 0.79912(19) 0.33303(18) 0.68055(9) 0.0250(6) Uani 1 1 d . . . . .
H53 H 0.750076 0.330689 0.660885 0.030 Uiso 1 1 calc R U . . .
N1 N 0.63509(13) 0.39644(11) 0.74569(8) 0.0150(4) Uani 1 1 d . . . . .
C54 C 0.65710(17) 0.47335(13) 0.74292(11) 0.0168(5) Uani 1 1 d . . . . .
C55 C 0.7252(2) 0.49350(19) 0.77827(13) 0.0378(9) Uani 1 1 d . . . . .
H55A H 0.734231 0.545109 0.778304 0.057 Uiso 1 1 calc R U . . .
H55B H 0.783113 0.469742 0.772797 0.057 Uiso 1 1 calc R U . . .
H55C H 0.701647 0.478464 0.806218 0.057 Uiso 1 1 calc R U . . .
C56 C 0.6917(3) 0.49305(17) 0.69879(10) 0.0347(8) Uani 1 1 d . . . . .
H56A H 0.698337 0.544784 0.696834 0.052 Uiso 1 1 calc R U . . .
H56B H 0.648565 0.476729 0.677026 0.052 Uiso 1 1 calc R U . . .
H56C H 0.750537 0.470396 0.693930 0.052 Uiso 1 1 calc R U . . .
C57 C 0.56839(19) 0.51214(16) 0.75126(13) 0.0329(8) Uani 1 1 d . . . . .
H57A H 0.579506 0.563474 0.752237 0.049 Uiso 1 1 calc R U . . .
H57B H 0.543075 0.496460 0.778726 0.049 Uiso 1 1 calc R U . . .
H57C H 0.525463 0.501463 0.728175 0.049 Uiso 1 1 calc R U . . .
C2 C 0.51172(16) 0.33932(18) 0.81395(8) 0.0178(5) Uani 1 1 d D U . . .
O2A O 0.5823(9) 0.3585(14) 0.8410(4) 0.029(3) Uani 0.44(4) 1 d D U P B 1
O2B O 0.5862(5) 0.3272(12) 0.8394(2) 0.028(3) Uani 0.56(4) 1 d D U P B 2
Si2 Si 0.64302(5) 0.33923(5) 0.88413(2) 0.01960(15) Uani 1 1 d D U . . .
C58 C 0.6214(3) 0.4198(2) 0.91569(17) 0.0538(12) Uani 1 1 d . . . . .
H58A H 0.660724 0.420096 0.940990 0.081 Uiso 1 1 calc R U . . .
H58B H 0.557905 0.420460 0.924822 0.081 Uiso 1 1 calc R U . . .
H58C H 0.633937 0.461820 0.898101 0.081 Uiso 1 1 calc R U . . .
C59 C 0.6213(3) 0.2576(2) 0.91523(16) 0.0477(11) Uani 1 1 d . . . . .
H59A H 0.657454 0.258428 0.941588 0.072 Uiso 1 1 calc R U . . .
H59B H 0.638121 0.216016 0.898050 0.072 Uiso 1 1 calc R U . . .
H59C H 0.556922 0.254991 0.922574 0.072 Uiso 1 1 calc R U . . .
C60 C 0.76362(18) 0.3392(2) 0.86746(10) 0.0279(6) Uani 1 1 d . . . . .
H60A H 0.802330 0.336334 0.892926 0.042 Uiso 1 1 calc R U . . .
H60B H 0.777003 0.383086 0.851761 0.042 Uiso 1 1 calc R U . . .
H60C H 0.775207 0.298161 0.848896 0.042 Uiso 1 1 calc R U . . .
O3 O 0.12000(12) 0.33450(15) 0.80764(6) 0.0267(4) Uani 1 1 d . . . . .
O4 O 0.29070(16) 0.16782(11) 0.75958(7) 0.0344(5) Uani 1 1 d . . . . .
O5 O 0.17760(13) 0.32985(17) 0.67736(7) 0.0357(6) Uani 1 1 d . . . . .
O6 O 0.27563(16) 0.50411(11) 0.75818(9) 0.0342(5) Uani 1 1 d . . . . .
C3 C 0.18994(18) 0.33493(16) 0.78991(8) 0.0187(5) Uani 1 1 d . . . . .
C4 C 0.30033(19) 0.22849(14) 0.75853(9) 0.0196(5) Uani 1 1 d . . . . .
C5 C 0.22803(17) 0.33295(19) 0.70513(8) 0.0203(5) Uani 1 1 d . . . . .
C6 C 0.29122(18) 0.44417(14) 0.75749(10) 0.0204(5) Uani 1 1 d . . . . .
C1 C 0.43845(15) 0.34066(16) 0.72058(8) 0.0143(5) Uani 1 1 d . . . . .
C90A C 0.9518(5) 0.1629(5) 0.8333(4) 0.046(2) Uani 0.749(9) 1 d D U P C 1
H90A H 0.926368 0.207964 0.839861 0.055 Uiso 0.749(9) 1 calc R U P C 1
C91A C 0.9006(6) 0.1037(5) 0.8377(3) 0.052(2) Uani 0.749(9) 1 d D U P C 1
H91A H 0.839749 0.107103 0.847324 0.063 Uiso 0.749(9) 1 calc R U P C 1
C92A C 0.9377(6) 0.0385(5) 0.8280(3) 0.067(2) Uani 0.749(9) 1 d D U P C 1
H92A H 0.902784 -0.003533 0.831388 0.081 Uiso 0.749(9) 1 calc R U P C 1
C93A C 1.0270(5) 0.0341(4) 0.8130(3) 0.072(2) Uani 0.749(9) 1 d D U P C 1
H93A H 1.052443 -0.010648 0.805742 0.086 Uiso 0.749(9) 1 calc R U P C 1
C94A C 1.0772(4) 0.0949(3) 0.8090(3) 0.062(2) Uani 0.749(9) 1 d D U P C 1
H94A H 1.137830 0.092739 0.798863 0.074 Uiso 0.749(9) 1 calc R U P C 1
C95A C 1.0392(4) 0.1590(4) 0.8197(3) 0.0496(16) Uani 0.749(9) 1 d D U P C 1
H95A H 1.074270 0.201178 0.817536 0.060 Uiso 0.749(9) 1 calc R U P C 1
C90J C 0.9365(13) 0.1472(13) 0.8355(11) 0.036(4) Uani 0.251(9) 1 d D U P C 2
H90J H 0.905079 0.191269 0.834278 0.043 Uiso 0.251(9) 1 calc R U P C 2
C91J C 0.8904(16) 0.0847(13) 0.8316(10) 0.046(5) Uani 0.251(9) 1 d D U P C 2
H91J H 0.827097 0.086251 0.826415 0.056 Uiso 0.251(9) 1 calc R U P C 2
C92J C 0.9307(15) 0.0217(13) 0.8349(10) 0.059(5) Uani 0.251(9) 1 d D U P C 2
H92J H 0.896848 -0.020821 0.831570 0.071 Uiso 0.251(9) 1 calc R U P C 2
C93J C 1.0208(12) 0.0190(9) 0.8432(8) 0.062(4) Uani 0.251(9) 1 d D U P C 2
H93J H 1.049429 -0.025565 0.847844 0.075 Uiso 0.251(9) 1 calc R U P C 2
C94J C 1.0705(11) 0.0803(8) 0.8448(9) 0.061(4) Uani 0.251(9) 1 d D U P C 2
H94J H 1.134166 0.077397 0.848597 0.073 Uiso 0.251(9) 1 calc R U P C 2
C95J C 1.0304(11) 0.1459(9) 0.8411(7) 0.047(4) Uani 0.251(9) 1 d D U P C 2
H95J H 1.064956 0.188478 0.842380 0.056 Uiso 0.251(9) 1 calc R U P C 2
C90B C 0.9978(11) 0.0963(9) 0.7180(6) 0.083(3) Uani 0.339(8) 1 d D U P D 1
H90B H 0.962099 0.109472 0.742060 0.100 Uiso 0.339(8) 1 calc R U P D 1
C91B C 0.9854(12) 0.0292(9) 0.7005(6) 0.075(3) Uani 0.339(8) 1 d D U P D 1
H91B H 0.943042 -0.003942 0.711707 0.090 Uiso 0.339(8) 1 calc R U P D 1
C92B C 1.0388(13) 0.0146(10) 0.6658(6) 0.072(3) Uani 0.339(8) 1 d D U P D 1
H92B H 1.034851 -0.030239 0.651929 0.086 Uiso 0.339(8) 1 calc R U P D 1
C93B C 1.0975(12) 0.0647(11) 0.6514(6) 0.072(3) Uani 0.339(8) 1 d D U P D 1
H93B H 1.132837 0.052120 0.627062 0.087 Uiso 0.339(8) 1 calc R U P D 1
C94B C 1.1118(11) 0.1321(10) 0.6680(6) 0.068(3) Uani 0.339(8) 1 d D U P D 1
H94B H 1.153669 0.165460 0.656612 0.081 Uiso 0.339(8) 1 calc R U P D 1
C95B C 1.0584(11) 0.1442(9) 0.7026(6) 0.080(3) Uani 0.339(8) 1 d D U P D 1
H95B H 1.063572 0.188706 0.716769 0.096 Uiso 0.339(8) 1 calc R U P D 1
C90H C 0.9826(6) 0.1360(5) 0.7042(3) 0.080(2) Uani 0.661(8) 1 d D U P D 2
H90H H 0.954078 0.172277 0.720485 0.097 Uiso 0.661(8) 1 calc R U P D 2
C91H C 0.9468(6) 0.0695(5) 0.7028(2) 0.075(2) Uani 0.661(8) 1 d D U P D 2
H91H H 0.892976 0.058785 0.718154 0.090 Uiso 0.661(8) 1 calc R U P D 2
C92H C 0.9902(6) 0.0167(5) 0.6782(3) 0.071(2) Uani 0.661(8) 1 d D U P D 2
H92H H 0.965585 -0.029878 0.677030 0.085 Uiso 0.661(8) 1 calc R U P D 2
C93H C 1.0692(6) 0.0325(5) 0.6556(3) 0.064(2) Uani 0.661(8) 1 d D U P D 2
H93H H 1.098816 -0.002999 0.639156 0.076 Uiso 0.661(8) 1 calc R U P D 2
C94H C 1.1034(6) 0.1006(5) 0.6576(3) 0.064(2) Uani 0.661(8) 1 d D U P D 2
H94H H 1.156638 0.112537 0.642183 0.077 Uiso 0.661(8) 1 calc R U P D 2
C95H C 1.0609(6) 0.1502(5) 0.6817(3) 0.072(2) Uani 0.661(8) 1 d D U P D 2
H95H H 1.086000 0.196682 0.683158 0.087 Uiso 0.661(8) 1 calc R U P D 2
C90C C 0.8035(14) 0.4706(9) 0.5407(6) 0.082(4) Uani 0.439(17) 1 d D U P E 1
H90C H 0.856042 0.499593 0.541956 0.098 Uiso 0.439(17) 1 calc R U P E 1
C91C C 0.7686(15) 0.4398(10) 0.5774(6) 0.073(4) Uani 0.439(17) 1 d D U P E 1
H91C H 0.797965 0.447349 0.604158 0.088 Uiso 0.439(17) 1 calc R U P E 1
C92C C 0.6926(15) 0.3986(10) 0.5758(6) 0.069(4) Uani 0.439(17) 1 d D U P E 1
H92C H 0.670999 0.376979 0.601346 0.083 Uiso 0.439(17) 1 calc R U P E 1
C93C C 0.6472(12) 0.3877(10) 0.5387(5) 0.068(4) Uani 0.439(17) 1 d D U P E 1
H93C H 0.593442 0.359952 0.538267 0.081 Uiso 0.439(17) 1 calc R U P E 1
C94C C 0.6802(13) 0.4177(7) 0.5014(5) 0.071(4) Uani 0.439(17) 1 d D U P E 1
H94C H 0.648694 0.410868 0.475190 0.085 Uiso 0.439(17) 1 calc R U P E 1
C95C C 0.7604(14) 0.4582(9) 0.5020(5) 0.076(4) Uani 0.439(17) 1 d D U P E 1
H95C H 0.784561 0.476932 0.476146 0.091 Uiso 0.439(17) 1 calc R U P E 1
C90G C 0.8377(9) 0.4746(7) 0.5563(4) 0.066(3) Uani 0.561(17) 1 d D U P E 2
H90G H 0.893969 0.496290 0.563073 0.080 Uiso 0.561(17) 1 calc R U P E 2
C91G C 0.7793(10) 0.4540(8) 0.5881(4) 0.059(3) Uani 0.561(17) 1 d D U P E 2
H91G H 0.794602 0.462334 0.617313 0.071 Uiso 0.561(17) 1 calc R U P E 2
C92G C 0.6997(10) 0.4218(8) 0.5782(4) 0.059(3) Uani 0.561(17) 1 d D U P E 2
H92G H 0.660084 0.407581 0.600631 0.070 Uiso 0.561(17) 1 calc R U P E 2
C93G C 0.6754(10) 0.4093(8) 0.5364(4) 0.072(3) Uani 0.561(17) 1 d D U P E 2
H93G H 0.619500 0.386691 0.530091 0.086 Uiso 0.561(17) 1 calc R U P E 2
C94G C 0.7329(11) 0.4299(8) 0.5034(4) 0.077(3) Uani 0.561(17) 1 d D U P E 2
H94G H 0.717243 0.421203 0.474329 0.092 Uiso 0.561(17) 1 calc R U P E 2
C95G C 0.8128(11) 0.4632(7) 0.5137(3) 0.075(3) Uani 0.561(17) 1 d D U P E 2
H95G H 0.851877 0.478635 0.491317 0.090 Uiso 0.561(17) 1 calc R U P E 2
C90D C 0.4167(14) 0.3919(8) 0.4668(6) 0.041(3) Uani 0.53(3) 1 d D U P F 1
H90D H 0.446084 0.433495 0.477057 0.049 Uiso 0.53(3) 1 calc R U P F 1
C91D C 0.4026(10) 0.3838(8) 0.4228(6) 0.043(3) Uani 0.53(3) 1 d D U P F 1
H91D H 0.421335 0.419539 0.403175 0.052 Uiso 0.53(3) 1 calc R U P F 1
C92D C 0.3612(10) 0.3230(10) 0.4086(4) 0.044(3) Uani 0.53(3) 1 d D U P F 1
H92D H 0.350650 0.316702 0.378803 0.052 Uiso 0.53(3) 1 calc R U P F 1
C93D C 0.3345(12) 0.2710(9) 0.4370(5) 0.041(3) Uani 0.53(3) 1 d D U P F 1
H93D H 0.305281 0.229437 0.426690 0.049 Uiso 0.53(3) 1 calc R U P F 1
C94D C 0.3499(17) 0.2788(10) 0.4804(5) 0.035(3) Uani 0.53(3) 1 d D U P F 1
H94D H 0.333965 0.241806 0.499694 0.042 Uiso 0.53(3) 1 calc R U P F 1
C95D C 0.389(2) 0.3408(10) 0.4957(6) 0.036(3) Uani 0.53(3) 1 d D U P F 1
H95D H 0.396057 0.348024 0.525678 0.044 Uiso 0.53(3) 1 calc R U P F 1
C90I C 0.4181(15) 0.3914(10) 0.4783(5) 0.034(3) Uani 0.47(3) 1 d D U P F 2
H90I H 0.443408 0.427540 0.495892 0.041 Uiso 0.47(3) 1 calc R U P F 2
C91I C 0.4129(12) 0.4012(10) 0.4340(6) 0.042(3) Uani 0.47(3) 1 d D U P F 2
H91I H 0.435646 0.443353 0.421247 0.050 Uiso 0.47(3) 1 calc R U P F 2
C92I C 0.3745(13) 0.3493(13) 0.4092(5) 0.051(3) Uani 0.47(3) 1 d D U P F 2
H92I H 0.372122 0.354907 0.378989 0.061 Uiso 0.47(3) 1 calc R U P F 2
C93I C 0.3390(15) 0.2883(12) 0.4282(6) 0.048(3) Uani 0.47(3) 1 d D U P F 2
H93I H 0.311409 0.252901 0.410851 0.058 Uiso 0.47(3) 1 calc R U P F 2
C94I C 0.344(2) 0.2793(12) 0.4718(7) 0.042(4) Uani 0.47(3) 1 d D U P F 2
H94I H 0.317624 0.238483 0.484677 0.051 Uiso 0.47(3) 1 calc R U P F 2
C95I C 0.387(2) 0.3292(12) 0.4968(6) 0.038(3) Uani 0.47(3) 1 d D U P F 2
H95I H 0.394466 0.321027 0.526621 0.046 Uiso 0.47(3) 1 calc R U P F 2
C90E C -0.0281(6) 0.4024(5) 0.9554(4) 0.053(2) Uani 0.624(13) 1 d D U P G 1
H90E H -0.087767 0.420605 0.958235 0.064 Uiso 0.624(13) 1 calc R U P G 1
C91E C -0.0024(7) 0.3713(7) 0.9176(4) 0.053(3) Uani 0.624(13) 1 d D U P G 1
H91E H -0.044558 0.367624 0.894725 0.063 Uiso 0.624(13) 1 calc R U P G 1
C92E C 0.0845(7) 0.3453(8) 0.9127(3) 0.034(2) Uani 0.624(13) 1 d D U P G 1
H92E H 0.102756 0.324435 0.886282 0.041 Uiso 0.624(13) 1 calc R U P G 1
C93E C 0.1444(4) 0.3500(4) 0.9465(2) 0.0281(16) Uani 0.624(13) 1 d D U P G 1
H93E H 0.204041 0.331806 0.943343 0.034 Uiso 0.624(13) 1 calc R U P G 1
C94E C 0.1190(7) 0.3810(3) 0.9849(2) 0.0325(18) Uani 0.624(13) 1 d D U P G 1
H94E H 0.160688 0.384056 1.008033 0.039 Uiso 0.624(13) 1 calc R U P G 1
C95E C 0.0310(8) 0.4077(5) 0.9892(3) 0.044(3) Uani 0.624(13) 1 d D U P G 1
H95E H 0.012363 0.429200 1.015321 0.053 Uiso 0.624(13) 1 calc R U P G 1
C90F C -0.0435(9) 0.4087(8) 0.9365(4) 0.041(3) Uani 0.376(13) 1 d D U P G 2
H90F H -0.100769 0.425617 0.927048 0.049 Uiso 0.376(13) 1 calc R U P G 2
C91F C 0.0137(12) 0.3766(11) 0.9078(5) 0.045(4) Uani 0.376(13) 1 d D U P G 2
H91F H -0.005118 0.370496 0.878857 0.053 Uiso 0.376(13) 1 calc R U P G 2
C92F C 0.0973(13) 0.3532(13) 0.9200(6) 0.052(5) Uani 0.376(13) 1 d D U P G 2
H92F H 0.136380 0.331002 0.899900 0.062 Uiso 0.376(13) 1 calc R U P G 2
C93F C 0.1245(10) 0.3625(9) 0.9624(6) 0.056(4) Uani 0.376(13) 1 d D U P G 2
H93F H 0.182824 0.347379 0.971396 0.067 Uiso 0.376(13) 1 calc R U P G 2
C94F C 0.0657(13) 0.3937(10) 0.9912(5) 0.047(4) Uani 0.376(13) 1 d D U P G 2
H94F H 0.084022 0.399550 1.020233 0.056 Uiso 0.376(13) 1 calc R U P G 2
C95F C -0.0190(11) 0.4167(6) 0.9788(4) 0.035(3) Uani 0.376(13) 1 d D U P G 2
H95F H -0.059365 0.437539 0.998973 0.043 Uiso 0.376(13) 1 calc R U P G 2

loop_
_atom_site_aniso_label
_atom_site_aniso_U_11
_atom_site_aniso_U_22
_atom_site_aniso_U_33
_atom_site_aniso_U_23
_atom_site_aniso_U_13
_atom_site_aniso_U_12
W1 0.01261(4) 0.01432(4) 0.01130(4) 0.00036(4) -0.00180(4) -0.00029(4)
P2 0.0141(3) 0.0197(4) 0.0129(3) 0.0001(3) -0.0007(2) 0.0003(3)
C7 0.0128(10) 0.0184(12) 0.0132(12) -0.0004(11) 0.0007(8) -0.0006(11)
C8 0.0190(13) 0.0156(13) 0.0112(13) 0.0010(10) 0.0031(10) 0.0004(10)
C9 0.0188(13) 0.0227(14) 0.0155(13) 0.0052(11) -0.0009(11) 0.0044(11)
C10 0.0165(11) 0.0273(14) 0.0142(12) 0.0041(12) -0.0013(9) -0.0043(11)
C11 0.0223(13) 0.0217(14) 0.0152(13) 0.0018(11) -0.0005(11) -0.0049(11)
C12 0.0184(13) 0.0183(13) 0.0126(13) 0.0017(10) 0.0015(10) 0.0006(10)
C13 0.0273(15) 0.0161(14) 0.0142(14) -0.0003(11) -0.0008(11) -0.0003(11)
C14 0.0291(15) 0.0251(16) 0.0297(17) 0.0022(13) -0.0010(13) -0.0088(13)
C15 0.0451(19) 0.0190(15) 0.0189(15) -0.0021(12) -0.0040(13) 0.0056(14)
C16 0.042(2) 0.0186(14) 0.0216(16) 0.0050(12) -0.0044(13) -0.0019(13)
C17A 0.016(2) 0.032(3) 0.018(3) 0.004(2) -0.0006(18) -0.0012(18)
C18A 0.0171(16) 0.080(5) 0.032(2) -0.004(4) -0.0008(14) 0.002(3)
C19A 0.029(3) 0.036(3) 0.045(4) 0.010(2) -0.018(2) -0.014(2)
C20A 0.021(3) 0.029(3) 0.021(2) 0.007(2) -0.0067(17) -0.003(2)
C17B 0.021(5) 0.039(6) 0.016(6) 0.001(5) -0.007(4) -0.005(4)
C18B 0.0171(16) 0.080(5) 0.032(2) -0.004(4) -0.0008(14) 0.002(3)
C19B 0.028(7) 0.050(6) 0.079(10) 0.004(6) -0.023(7) -0.009(5)
C20B 0.034(7) 0.065(11) 0.034(6) 0.002(6) -0.007(5) -0.008(8)
C21 0.0309(16) 0.0171(14) 0.0194(14) -0.0024(11) -0.0043(12) 0.0038(12)
C22 0.045(2) 0.0234(17) 0.0290(18) -0.0077(13) -0.0082(15) 0.0053(14)
C23 0.0297(17) 0.0317(18) 0.041(2) -0.0112(15) -0.0026(14) 0.0119(14)
C24 0.060(2) 0.0167(16) 0.0236(16) 0.0008(12) -0.0064(15) 0.0041(15)
P1 0.0139(3) 0.0136(3) 0.0114(3) 0.0006(3) -0.0018(2) -0.0003(3)
C25 0.0167(11) 0.0166(12) 0.0102(11) 0.0008(11) -0.0013(8) -0.0012(11)
C26 0.0185(13) 0.0162(13) 0.0183(14) -0.0003(11) -0.0011(11) -0.0002(10)
C27 0.0229(14) 0.0195(14) 0.0166(14) 0.0061(11) -0.0008(11) -0.0005(11)
C28 0.0200(12) 0.0241(15) 0.0137(12) 0.0015(11) 0.0001(9) -0.0009(11)
C29 0.0240(14) 0.0185(14) 0.0161(14) -0.0012(11) -0.0003(11) -0.0035(11)
C30 0.0170(13) 0.0157(13) 0.0159(13) 0.0013(10) -0.0008(10) -0.0040(10)
C31 0.0300(15) 0.0149(14) 0.0177(14) 0.0033(11) -0.0015(12) -0.0018(11)
C32 0.050(2) 0.0159(15) 0.0257(17) 0.0045(12) -0.0018(15) -0.0026(13)
C33 0.0386(17) 0.0162(16) 0.0242(15) -0.0005(11) 0.0008(13) 0.0016(13)
C34 0.0320(16) 0.0200(15) 0.0258(16) 0.0017(12) -0.0027(13) -0.0065(12)
C35 0.0339(15) 0.0282(17) 0.0125(12) 0.0033(11) -0.0024(11) -0.0036(13)
C36 0.051(2) 0.059(3) 0.0228(17) -0.0011(16) -0.0147(15) 0.0134(19)
C37 0.070(3) 0.054(2) 0.0176(17) 0.0062(16) 0.0027(17) -0.024(2)
C38 0.051(2) 0.0375(19) 0.0139(15) -0.0023(13) -0.0017(14) 0.0010(17)
C39 0.0255(14) 0.0138(13) 0.0142(13) 0.0000(10) 0.0003(11) -0.0004(11)
C40 0.0375(17) 0.0165(14) 0.0191(15) -0.0016(11) 0.0009(13) 0.0000(12)
C41 0.0244(14) 0.0180(14) 0.0187(14) 0.0003(11) 0.0009(11) 0.0035(11)
C42 0.0275(14) 0.0178(14) 0.0228(14) 0.0033(11) 0.0048(12) -0.0018(12)
Si1 0.0118(3) 0.0128(3) 0.0139(3) 0.0008(3) -0.0012(2) 0.0002(3)
N2 0.0128(9) 0.0138(10) 0.0222(12) 0.0028(9) -0.0002(9) 0.0008(7)
C43 0.0203(12) 0.0130(11) 0.0186(13) 0.0009(11) -0.0030(12) -0.0009(9)
C44 0.0219(13) 0.0178(13) 0.071(2) 0.0161(19) 0.0006(15) -0.0007(12)
C45 0.081(3) 0.0162(16) 0.0346(19) -0.0047(13) 0.015(2) -0.0037(19)
C46 0.044(2) 0.0188(15) 0.049(2) 0.0038(15) -0.0262(17) 0.0029(14)
C47 0.0149(10) 0.0164(10) 0.0146(11) 0.0000(11) -0.0032(9) 0.0020(10)
C48 0.0119(10) 0.0149(11) 0.0242(12) 0.0023(12) -0.0001(9) -0.0002(10)
C49 0.0196(12) 0.0390(17) 0.0286(17) 0.0038(15) -0.0040(11) 0.0045(13)
C50 0.0147(12) 0.054(2) 0.047(2) 0.005(2) -0.0086(13) -0.0001(14)
C51 0.0139(13) 0.055(2) 0.051(2) -0.002(2) 0.0086(13) 0.0012(17)
C52 0.0242(14) 0.051(2) 0.0313(17) -0.0069(18) 0.0102(12) -0.0008(16)
C53 0.0180(12) 0.0323(15) 0.0248(14) -0.0013(13) 0.0018(11) -0.0023(16)
N1 0.0119(9) 0.0134(9) 0.0197(12) 0.0016(9) -0.0001(9) -0.0012(7)
C54 0.0113(10) 0.0126(11) 0.0264(13) 0.0006(12) -0.0015(12) -0.0030(9)
C55 0.042(2) 0.0214(16) 0.050(2) -0.0001(15) -0.0308(17) -0.0051(14)
C56 0.058(2) 0.0201(15) 0.0260(16) 0.0056(12) 0.0147(18) 0.0001(18)
C57 0.0245(14) 0.0156(13) 0.059(3) -0.0040(15) 0.0061(15) 0.0010(11)
C2 0.0136(11) 0.0248(13) 0.0150(12) 0.0023(13) -0.0027(9) -0.0011(12)
O2A 0.022(3) 0.043(8) 0.023(3) 0.011(4) -0.010(3) -0.011(4)
O2B 0.017(2) 0.049(7) 0.020(2) -0.009(3) -0.0092(16) 0.009(3)
Si2 0.0179(3) 0.0247(4) 0.0162(3) 0.0000(4) -0.0068(3) 0.0005(4)
C58 0.045(2) 0.043(2) 0.074(3) -0.024(2) 0.008(2) -0.0023(19)
C59 0.0294(19) 0.041(2) 0.073(3) 0.022(2) 0.010(2) 0.0039(16)
C60 0.0181(12) 0.0318(16) 0.0337(16) 0.0041(16) -0.0058(11) -0.0017(14)
O3 0.0155(9) 0.0434(13) 0.0213(10) 0.0023(11) 0.0020(7) -0.0019(11)
O4 0.0558(13) 0.0180(10) 0.0295(11) -0.0041(11) 0.0018(12) -0.0015(10)
O5 0.0200(10) 0.0716(18) 0.0156(10) 0.0014(12) -0.0020(8) -0.0033(12)
O6 0.0600(15) 0.0184(10) 0.0242(10) 0.0013(10) 0.0072(12) 0.0118(10)
C3 0.0217(12) 0.0216(12) 0.0127(11) 0.0014(11) -0.0057(10) -0.0026(15)
C4 0.0222(12) 0.0215(12) 0.0152(11) -0.0018(11) 0.0007(16) -0.0005(10)
C5 0.0147(11) 0.0307(15) 0.0155(12) 0.0007(13) 0.0020(9) -0.0027(12)
C6 0.0256(13) 0.0222(13) 0.0134(11) 0.0016(11) 0.0019(14) 0.0022(10)
C1 0.0138(10) 0.0116(11) 0.0174(12) 0.0008(11) -0.0020(9) 0.0014(10)
C90A 0.044(4) 0.055(4) 0.038(3) 0.005(4) -0.012(3) 0.008(3)
C91A 0.036(3) 0.089(6) 0.032(4) 0.023(4) -0.014(3) -0.010(4)
C92A 0.072(4) 0.062(5) 0.069(5) 0.024(4) -0.034(4) -0.032(3)
C93A 0.072(4) 0.045(3) 0.098(6) -0.004(4) -0.027(4) -0.002(3)
C94A 0.041(3) 0.049(3) 0.094(5) -0.010(3) 0.000(3) 0.002(3)
C95A 0.040(3) 0.040(3) 0.069(4) -0.004(3) -0.009(3) -0.005(3)
C90J 0.027(6) 0.042(8) 0.038(8) 0.007(7) 0.005(6) -0.006(5)
C91J 0.039(7) 0.054(8) 0.046(10) 0.019(7) -0.012(6) -0.028(6)
C92J 0.057(7) 0.047(8) 0.072(11) 0.018(7) -0.020(7) -0.025(6)
C93J 0.057(7) 0.044(7) 0.087(11) -0.004(7) -0.011(7) -0.015(6)
C94J 0.037(6) 0.042(6) 0.104(11) -0.005(7) -0.005(7) -0.004(5)
C95J 0.037(6) 0.039(7) 0.065(10) -0.005(7) 0.001(6) -0.008(5)
C90B 0.092(6) 0.075(5) 0.082(6) 0.009(5) 0.002(5) -0.012(5)
C91B 0.085(6) 0.063(5) 0.078(6) 0.018(5) -0.009(6) -0.004(5)
C92B 0.068(6) 0.064(6) 0.082(6) 0.007(5) -0.014(5) -0.005(5)
C93B 0.063(6) 0.068(6) 0.086(6) 0.008(6) -0.015(5) 0.002(5)
C94B 0.058(6) 0.065(6) 0.080(6) 0.010(5) -0.011(5) 0.007(5)
C95B 0.083(6) 0.069(6) 0.088(6) 0.001(5) 0.003(6) -0.007(5)
C90H 0.085(5) 0.080(5) 0.076(5) 0.006(4) -0.011(4) -0.009(4)
C91H 0.072(5) 0.090(5) 0.063(4) 0.023(4) -0.012(4) -0.019(4)
C92H 0.071(4) 0.067(4) 0.075(5) 0.027(4) -0.028(4) -0.021(3)
C93H 0.050(4) 0.050(4) 0.091(5) 0.012(4) -0.021(4) -0.012(3)
C94H 0.053(3) 0.050(4) 0.089(5) 0.015(4) -0.019(3) -0.011(3)
C95H 0.076(4) 0.059(4) 0.080(5) 0.013(4) -0.020(4) -0.013(3)
C90C 0.108(8) 0.069(7) 0.069(7) -0.003(6) 0.031(6) 0.009(7)
C91C 0.078(7) 0.080(8) 0.062(7) 0.006(6) 0.026(6) 0.032(6)
C92C 0.076(7) 0.070(9) 0.061(6) 0.025(6) 0.017(5) 0.036(7)
C93C 0.078(8) 0.063(8) 0.061(6) 0.026(5) 0.027(5) 0.015(6)
C94C 0.098(9) 0.053(6) 0.062(6) 0.016(5) 0.034(6) 0.003(6)
C95C 0.107(9) 0.058(7) 0.062(6) 0.010(6) 0.041(6) -0.015(7)
C90G 0.085(6) 0.070(6) 0.045(5) 0.021(4) 0.018(4) 0.030(5)
C91G 0.069(5) 0.075(7) 0.034(4) 0.014(4) 0.018(4) 0.042(5)
C92G 0.060(5) 0.072(8) 0.044(4) 0.008(4) 0.017(4) 0.052(5)
C93G 0.083(7) 0.076(7) 0.056(5) -0.002(5) 0.019(5) 0.035(5)
C94G 0.107(8) 0.081(8) 0.043(5) -0.005(5) 0.025(5) 0.022(7)
C95G 0.103(8) 0.082(6) 0.040(5) 0.020(4) 0.024(5) 0.017(6)
C90D 0.037(5) 0.039(4) 0.047(7) -0.001(5) 0.004(6) 0.001(4)
C91D 0.046(5) 0.040(6) 0.044(6) 0.005(4) -0.003(5) 0.001(4)
C92D 0.048(5) 0.047(7) 0.036(4) 0.000(4) 0.000(3) -0.009(5)
C93D 0.048(5) 0.039(5) 0.035(5) 0.001(4) 0.010(4) -0.006(4)
C94D 0.035(5) 0.043(5) 0.027(5) -0.001(4) 0.010(4) 0.004(4)
C95D 0.032(6) 0.041(6) 0.037(5) -0.009(4) 0.008(4) 0.005(5)
C90I 0.033(5) 0.047(5) 0.023(5) 0.002(4) 0.002(4) 0.008(4)
C91I 0.051(6) 0.047(6) 0.027(6) 0.005(4) -0.002(5) 0.010(5)
C92I 0.061(8) 0.057(8) 0.035(5) -0.001(5) -0.001(4) 0.005(6)
C93I 0.053(6) 0.055(8) 0.036(6) -0.004(5) 0.008(5) 0.008(6)
C94I 0.037(6) 0.049(6) 0.040(7) -0.002(5) 0.012(6) 0.003(5)
C95I 0.031(6) 0.049(7) 0.034(5) 0.006(4) 0.014(4) 0.009(5)
C90E 0.039(4) 0.056(5) 0.065(7) 0.003(5) 0.006(5) -0.004(3)
C91E 0.035(4) 0.070(6) 0.053(6) 0.009(5) -0.004(4) -0.013(4)
C92E 0.032(3) 0.056(5) 0.015(3) 0.000(3) -0.004(2) -0.021(3)
C93E 0.029(3) 0.037(4) 0.018(3) -0.009(3) 0.001(2) -0.009(2)
C94E 0.050(5) 0.032(3) 0.015(3) -0.006(2) 0.001(3) -0.005(3)
C95E 0.046(6) 0.035(4) 0.053(5) -0.010(4) 0.018(4) -0.007(4)
C90F 0.051(6) 0.056(7) 0.016(5) -0.004(5) -0.004(4) -0.005(5)
C91F 0.061(8) 0.050(8) 0.022(5) -0.005(5) 0.015(5) 0.000(7)
C92F 0.051(8) 0.054(9) 0.049(9) 0.015(7) 0.014(6) -0.013(7)
C93F 0.052(7) 0.060(9) 0.056(8) 0.009(7) 0.001(6) -0.009(6)
C94F 0.049(8) 0.050(8) 0.041(6) 0.003(5) -0.016(6) -0.015(6)
C95F 0.052(7) 0.039(6) 0.016(5) 0.004(4) 0.001(4) -0.011(5)

loop_
_atom_type_symbol
_atom_type_description
_atom_type_scat_dispersion_real
_atom_type_scat_dispersion_imag
_atom_type_scat_source
C C 0.0033 0.0016 'International Tables Vol C Tables 4.2.6.8 and 6.1.1.4'
H H 0.0000 0.0000 'International Tables Vol C Tables 4.2.6.8 and 6.1.1.4'
N N 0.0061 0.0033 'International Tables Vol C Tables 4.2.6.8 and 6.1.1.4'
O O 0.0106 0.0060 'International Tables Vol C Tables 4.2.6.8 and 6.1.1.4'
Si Si 0.0817 0.0704 'International Tables Vol C Tables 4.2.6.8 and 6.1.1.4'
P P 0.1023 0.0942 'International Tables Vol C Tables 4.2.6.8 and 6.1.1.4'
W W -0.8490 6.8722 'International Tables Vol C Tables 4.2.6.8 and 6.1.1.4'

loop_
_geom_angle_atom_site_label_1
_geom_angle_atom_site_label_2
_geom_angle_atom_site_label_3
_geom_angle
_geom_angle_site_symmetry_1
_geom_angle_site_symmetry_3
_geom_angle_publ_flag
C3 W1 C5 86.02(10) . . ?
C3 W1 C4 87.38(12) . . ?
C5 W1 C4 87.72(13) . . ?
C3 W1 C6 86.10(12) . . ?
C5 W1 C6 88.45(14) . . ?
C4 W1 C6 172.65(10) . . ?
C3 W1 C1 178.69(12) . . ?
C5 W1 C1 94.23(9) . . ?
C4 W1 C1 93.91(11) . . ?
C6 W1 C1 92.62(11) . . ?
C3 W1 P1 93.65(7) . . ?
C5 W1 P1 179.38(10) . . ?
C4 W1 P1 91.74(8) . . ?
C6 W1 P1 92.06(9) . . ?
C1 W1 P1 86.12(6) . . ?
C1 P2 C7 111.17(11) . . ?
C12 C7 C8 118.1(2) . . ?
C12 C7 P2 120.6(2) . . ?
C8 C7 P2 121.3(2) . . ?
C9 C8 C7 118.3(3) . . ?
C9 C8 C13 117.6(3) . . ?
C7 C8 C13 124.0(3) . . ?
C10 C9 C8 123.4(3) . . ?
C11 C10 C9 116.7(2) . . ?
C11 C10 C17A 121.5(4) . . ?
C9 C10 C17A 121.5(4) . . ?
C11 C10 C17B 126.0(7) . . ?
C9 C10 C17B 116.8(7) . . ?
C10 C11 C12 123.5(3) . . ?
C11 C12 C7 118.6(3) . . ?
C11 C12 C21 117.2(3) . . ?
C7 C12 C21 124.2(3) . . ?
C14 C13 C15 111.2(3) . . ?
C14 C13 C16 105.7(3) . . ?
C15 C13 C16 106.2(2) . . ?
C14 C13 C8 110.3(2) . . ?
C15 C13 C8 111.4(2) . . ?
C16 C13 C8 111.9(2) . . ?
C19A C17A C18A 108.1(5) . . ?
C19A C17A C20A 109.3(5) . . ?
C18A C17A C20A 108.9(6) . . ?
C19A C17A C10 113.2(5) . . ?
C18A C17A C10 106.4(5) . . ?
C20A C17A C10 110.8(5) . . ?
C19B C17B C20B 108.7(15) . . ?
C19B C17B C18B 109.1(14) . . ?
C20B C17B C18B 107.2(17) . . ?
C19B C17B C10 111.2(12) . . ?
C20B C17B C10 106.8(14) . . ?
C18B C17B C10 113.7(13) . . ?
C23 C21 C24 111.9(3) . . ?
C23 C21 C22 105.0(3) . . ?
C24 C21 C22 106.3(3) . . ?
C23 C21 C12 110.5(3) . . ?
C24 C21 C12 110.5(3) . . ?
C22 C21 C12 112.6(3) . . ?
C2 P1 C25 109.58(12) . . ?
C2 P1 W1 113.65(9) . . ?
C25 P1 W1 136.77(8) . . ?
C30 C25 C26 119.0(2) . . ?
C30 C25 P1 120.2(2) . . ?
C26 C25 P1 120.5(2) . . ?
C27 C26 C25 117.8(3) . . ?
C27 C26 C31 117.6(3) . . ?
C25 C26 C31 124.3(3) . . ?
C28 C27 C26 123.3(3) . . ?
C29 C28 C27 117.1(2) . . ?
C29 C28 C35 122.6(3) . . ?
C27 C28 C35 120.3(3) . . ?
C28 C29 C30 123.4(3) . . ?
C29 C30 C25 117.9(3) . . ?
C29 C30 C39 117.0(3) . . ?
C25 C30 C39 124.9(3) . . ?
C34 C31 C33 109.8(3) . . ?
C34 C31 C32 106.2(3) . . ?
C33 C31 C32 106.1(3) . . ?
C34 C31 C26 108.1(2) . . ?
C33 C31 C26 114.3(3) . . ?
C32 C31 C26 112.0(3) . . ?
C36 C35 C38 108.4(3) . . ?
C36 C35 C37 109.9(3) . . ?
C38 C35 C37 107.9(3) . . ?
C36 C35 C28 108.5(3) . . ?
C38 C35 C28 112.1(2) . . ?
C37 C35 C28 110.1(3) . . ?
C42 C39 C41 110.9(2) . . ?
C42 C39 C40 105.9(2) . . ?
C41 C39 C40 106.2(2) . . ?
C42 C39 C30 113.4(2) . . ?
C41 C39 C30 108.0(2) . . ?
C40 C39 C30 112.2(2) . . ?
N1 Si1 N2 72.22(9) . . ?
N1 Si1 C1 122.09(12) . . ?
N2 Si1 C1 121.65(12) . . ?
N1 Si1 C2 109.20(12) . . ?
N2 Si1 C2 109.45(13) . . ?
C1 Si1 C2 115.01(11) . . ?
N1 Si1 C47 36.12(9) . . ?
N2 Si1 C47 36.12(9) . . ?
C1 Si1 C47 130.08(11) . . ?
C2 Si1 C47 114.91(10) . . ?
C47 N2 C43 130.4(2) . . ?
C47 N2 Si1 90.83(15) . . ?
C43 N2 Si1 138.71(17) . . ?
N2 C43 C46 111.2(2) . . ?
N2 C43 C44 105.9(2) . . ?
C46 C43 C44 109.2(3) . . ?
N2 C43 C45 110.9(3) . . ?
C46 C43 C45 109.6(3) . . ?
C44 C43 C45 110.0(3) . . ?
N2 C47 N1 106.1(2) . . ?
N2 C47 C48 126.5(2) . . ?
N1 C47 C48 127.3(2) . . ?
N2 C47 Si1 53.05(12) . . ?
N1 C47 Si1 53.03(12) . . ?
C48 C47 Si1 175.21(19) . . ?
C53 C48 C49 120.3(2) . . ?
C53 C48 C47 118.1(2) . . ?
C49 C48 C47 121.6(3) . . ?
C48 C49 C50 119.1(3) . . ?
C51 C50 C49 121.0(3) . . ?
C50 C51 C52 120.1(3) . . ?
C51 C52 C53 119.9(3) . . ?
C48 C53 C52 119.6(3) . . ?
C47 N1 C54 130.2(2) . . ?
C47 N1 Si1 90.85(15) . . ?
C54 N1 Si1 138.84(17) . . ?
N1 C54 C56 111.4(3) . . ?
N1 C54 C57 105.6(2) . . ?
C56 C54 C57 109.2(3) . . ?
N1 C54 C55 109.9(2) . . ?
C56 C54 C55 111.7(3) . . ?
C57 C54 C55 108.8(3) . . ?
O2B C2 P1 132.8(5) . . ?
O2A C2 P1 128.8(8) . . ?
O2B C2 Si1 113.8(4) . . ?
O2A C2 Si1 116.1(6) . . ?
P1 C2 Si1 112.28(13) . . ?
C2 O2A Si2 147.4(13) . . ?
C2 O2B Si2 151.1(8) . . ?
O2B Si2 C58 118.7(6) . . ?
O2A Si2 C58 99.2(10) . . ?
O2B Si2 C59 104.0(8) . . ?
O2A Si2 C59 121.0(6) . . ?
C58 Si2 C59 112.0(2) . . ?
O2B Si2 C60 104.6(3) . . ?
O2A Si2 C60 107.0(5) . . ?
C58 Si2 C60 108.52(19) . . ?
C59 Si2 C60 108.29(17) . . ?
O3 C3 W1 177.5(2) . . ?
O4 C4 W1 174.6(3) . . ?
O5 C5 W1 173.8(2) . . ?
O6 C6 W1 173.9(2) . . ?
P2 C1 Si1 107.05(13) . . ?
P2 C1 W1 140.09(13) . . ?
Si1 C1 W1 112.86(12) . . ?
C91A C90A C95A 121.2(8) . . ?
C90A C91A C92A 119.2(8) . . ?
C91A C92A C93A 120.0(7) . . ?
C94A C93A C92A 119.5(7) . . ?
C93A C94A C95A 119.3(6) . . ?
C90A C95A C94A 120.8(7) . . ?
C91J C90J C95J 119.4(18) . . ?
C92J C91J C90J 122.6(19) . . ?
C91J C92J C93J 119.2(19) . . ?
C92J C93J C94J 120.1(16) . . ?
C93J C94J C95J 121.6(15) . . ?
C94J C95J C90J 117.0(15) . . ?
C95B C90B C91B 123.5(16) . . ?
C92B C91B C90B 114.7(15) . . ?
C93B C92B C91B 119.5(17) . . ?
C92B C93B C94B 127.5(17) . . ?
C95B C94B C93B 111.3(16) . . ?
C94B C95B C90B 123.6(16) . . ?
C91H C90H C95H 119.3(9) . . ?
C90H C91H C92H 119.3(9) . . ?
C93H C92H C91H 120.3(9) . . ?
C94H C93H C92H 118.8(9) . . ?
C95H C94H C93H 119.8(9) . . ?
C94H C95H C90H 122.4(9) . . ?
C95C C90C C91C 118.7(14) . . ?
C92C C91C C90C 120.8(15) . . ?
C93C C92C C91C 121.7(15) . . ?
C92C C93C C94C 118.8(14) . . ?
C93C C94C C95C 120.5(13) . . ?
C90C C95C C94C 119.3(13) . . ?
C91G C90G C95G 118.7(11) . . ?
C92G C91G C90G 120.3(10) . . ?
C91G C92G C93G 121.3(11) . . ?
C92G C93G C94G 119.8(11) . . ?
C95G C94G C93G 118.7(10) . . ?
C94G C95G C90G 121.2(10) . . ?
C95D C90D C91D 121.4(12) . . ?
C92D C91D C90D 118.4(11) . . ?
C91D C92D C93D 120.8(11) . . ?
C92D C93D C94D 120.5(12) . . ?
C93D C94D C95D 119.8(14) . . ?
C90D C95D C94D 119.0(14) . . ?
C95I C90I C91I 120.3(15) . . ?
C92I C91I C90I 119.2(13) . . ?
C91I C92I C93I 120.3(13) . . ?
C94I C93I C92I 120.1(14) . . ?
C93I C94I C95I 120.2(16) . . ?
C94I C95I C90I 119.7(16) . . ?
C91E C90E C95E 121.1(8) . . ?
C90E C91E C92E 120.4(9) . . ?
C93E C92E C91E 119.1(9) . . ?
C92E C93E C94E 121.0(7) . . ?
C93E C94E C95E 119.1(7) . . ?
C90E C95E C94E 119.4(7) . . ?
C91F C90F C95F 120.8(13) . . ?
C92F C91F C90F 121.1(15) . . ?
C91F C92F C93F 119.1(16) . . ?
C94F C93F C92F 119.3(13) . . ?
C95F C94F C93F 121.4(12) . . ?
C90F C95F C94F 118.2(12) . . ?

loop_
_geom_bond_atom_site_label_1
_geom_bond_atom_site_label_2
_geom_bond_distance
_geom_bond_site_symmetry_2
_geom_bond_publ_flag
W1 C3 1.968(3) . ?
W1 C5 1.995(3) . ?
W1 C4 2.029(3) . ?
W1 C6 2.039(3) . ?
W1 C1 2.294(2) . ?
W1 P1 2.4933(7) . ?
P2 C1 1.690(3) . ?
P2 C7 1.881(2) . ?
C7 C12 1.428(4) . ?
C7 C8 1.430(4) . ?
C8 C9 1.402(4) . ?
C8 C13 1.546(4) . ?
C9 C10 1.388(4) . ?
C10 C11 1.380(4) . ?
C10 C17A 1.544(7) . ?
C10 C17B 1.568(16) . ?
C11 C12 1.398(4) . ?
C12 C21 1.549(4) . ?
C13 C14 1.535(4) . ?
C13 C15 1.539(4) . ?
C13 C16 1.542(4) . ?
C17A C19A 1.526(8) . ?
C17A C18A 1.535(8) . ?
C17A C20A 1.536(7) . ?
C17B C19B 1.513(17) . ?
C17B C20B 1.525(17) . ?
C17B C18B 1.543(16) . ?
C21 C23 1.534(5) . ?
C21 C24 1.535(4) . ?
C21 C22 1.538(4) . ?
P1 C2 1.686(3) . ?
P1 C25 1.852(3) . ?
C25 C30 1.426(4) . ?
C25 C26 1.434(4) . ?
C26 C27 1.399(4) . ?
C26 C31 1.557(4) . ?
C27 C28 1.386(4) . ?
C28 C29 1.380(4) . ?
C28 C35 1.535(4) . ?
C29 C30 1.401(4) . ?
C30 C39 1.554(4) . ?
C31 C34 1.536(4) . ?
C31 C33 1.537(4) . ?
C31 C32 1.545(4) . ?
C35 C36 1.525(5) . ?
C35 C38 1.527(5) . ?
C35 C37 1.530(5) . ?
C39 C42 1.537(4) . ?
C39 C41 1.540(4) . ?
C39 C40 1.544(4) . ?
Si1 N1 1.820(2) . ?
Si1 N2 1.821(2) . ?
Si1 C1 1.821(2) . ?
Si1 C2 1.861(3) . ?
Si1 C47 2.278(2) . ?
N2 C47 1.343(3) . ?
N2 C43 1.488(3) . ?
C43 C46 1.509(4) . ?
C43 C44 1.511(4) . ?
C43 C45 1.522(5) . ?
C47 N1 1.343(3) . ?
C47 C48 1.479(3) . ?
C48 C53 1.385(4) . ?
C48 C49 1.387(4) . ?
C49 C50 1.391(4) . ?
C50 C51 1.361(5) . ?
C51 C52 1.386(5) . ?
C52 C53 1.390(4) . ?
N1 C54 1.485(3) . ?
C54 C56 1.514(4) . ?
C54 C57 1.522(4) . ?
C54 C55 1.540(4) . ?
C2 O2B 1.375(6) . ?
C2 O2A 1.389(9) . ?
O2A Si2 1.657(8) . ?
O2B Si2 1.644(6) . ?
Si2 C58 1.835(4) . ?
Si2 C59 1.844(4) . ?
Si2 C60 1.856(3) . ?
O3 C3 1.172(3) . ?
O4 C4 1.151(3) . ?
O5 C5 1.144(3) . ?
O6 C6 1.151(3) . ?
C90A C91A 1.353(9) . ?
C90A C95A 1.361(9) . ?
C91A C92A 1.378(10) . ?
C92A C93A 1.401(11) . ?
C93A C94A 1.369(9) . ?
C94A C95A 1.371(8) . ?
C90J C91J 1.364(16) . ?
C90J C95J 1.399(17) . ?
C91J C92J 1.331(17) . ?
C92J C93J 1.356(17) . ?
C93J C94J 1.367(15) . ?
C94J C95J 1.374(15) . ?
C90B C95B 1.358(15) . ?
C90B C91B 1.388(15) . ?
C91B C92B 1.366(16) . ?
C92B C93B 1.358(16) . ?
C93B C94B 1.385(16) . ?
C94B C95B 1.356(16) . ?
C90H C91H 1.359(11) . ?
C90H C95H 1.378(11) . ?
C91H C92H 1.409(12) . ?
C92H C93H 1.394(11) . ?
C93H C94H 1.377(10) . ?
C94H C95H 1.353(11) . ?
C90C C95C 1.382(15) . ?
C90C C91C 1.384(15) . ?
C91C C92C 1.366(15) . ?
C92C C93C 1.353(15) . ?
C93C C94C 1.380(13) . ?
C94C C95C 1.409(14) . ?
C90G C91G 1.372(12) . ?
C90G C95G 1.395(12) . ?
C91G C92G 1.359(13) . ?
C92G C93G 1.371(12) . ?
C93G C94G 1.390(13) . ?
C94G C95G 1.373(14) . ?
C90D C95D 1.383(13) . ?
C90D C91D 1.396(12) . ?
C91D C92D 1.370(11) . ?
C92D C93D 1.378(11) . ?
C93D C94D 1.379(12) . ?
C94D C95D 1.384(13) . ?
C90I C95I 1.384(14) . ?
C90I C91I 1.396(12) . ?
C91I C92I 1.367(13) . ?
C92I C93I 1.393(13) . ?
C93I C94I 1.372(14) . ?
C94I C95I 1.374(15) . ?
C90E C91E 1.367(12) . ?
C90E C95E 1.373(12) . ?
C91E C92E 1.384(11) . ?
C92E C93E 1.380(8) . ?
C93E C94E 1.384(8) . ?
C94E C95E 1.400(9) . ?
C90F C91F 1.372(14) . ?
C90F C95F 1.378(11) . ?
C91F C92F 1.365(16) . ?
C92F C93F 1.392(15) . ?
C93F C94F 1.382(15) . ?
C94F C95F 1.379(13) . ?
